data_2013598
loop_
_publ_author_name
'Dean, Philip A. W.'
'Craig, Donald C.'
'Scudder, Marcia L.'
'Dance, Ian G.'

_publ_section_title
;
 Tetraphenylarsonium iodide, a new determination
;
_journal_issue 11
_journal_name_full 'Acta Crystallographica Section C'
_journal_page_first m484
_journal_page_last m486
_journal_paper_doi 10.1107/S0108270103022650
_journal_volume 59
_journal_year 2003
_chemical_formula_iupac '[As(C6 H5)4] I'
_chemical_formula_moiety 'C24 H20 As + , I -'
_chemical_formula_sum 'C24 H20 As I'
_chemical_formula_weight 510.3
_chemical_name_systematic
;
tetraphenylarsonium iodide
;
_space_group_IT_number 82
_symmetry_cell_setting tetragonal
_symmetry_space_group_name_Hall 'I -4'
_symmetry_space_group_name_H-M 'I -4'
_atom_type_scat_source 'International Tables for X-ray Crystallography, Vol. IV'
_cell_angle_alpha 90
_cell_angle_beta 90
_cell_angle_gamma 90
_cell_formula_units_Z 2
_cell_length_a 12.174(2)
_cell_length_b 12.174(2)
_cell_length_c 6.885(2)
_cell_measurement_reflns_used 10
_cell_measurement_temperature 294
_cell_measurement_theta_max 15
_cell_measurement_theta_min 13
_cell_volume 1020.4(4)
_computing_cell_refinement 'CAD-4 Software'
_computing_data_collection 'CAD-4 Software (Enraf-Nonius, 1989)'
_computing_data_reduction 'local program'
_computing_molecular_graphics 'ORTEPII (Johnson, 1976) and CrystalMaker (Palmer, 2003)'
_computing_publication_material 'local programs'
_computing_structure_refinement 'RAELS (Rae, 2000)'
_computing_structure_solution 'SIR92 (Altomare et al., 1994)'
_diffrn_measured_fraction_theta_full 1.0
_diffrn_measured_fraction_theta_max 1.0
_diffrn_measurement_device_type 'Enraf-Nonius CAD-4'
_diffrn_measurement_method \w/2\q
_diffrn_radiation_type 'Mo K\a'
_diffrn_radiation_wavelength 0.71073
_diffrn_reflns_av_R_equivalents 0.008
_diffrn_reflns_limit_h_max 14
_diffrn_reflns_limit_h_min 0
_diffrn_reflns_limit_k_max 14
_diffrn_reflns_limit_k_min 0
_diffrn_reflns_limit_l_max 8
_diffrn_reflns_limit_l_min 0
_diffrn_reflns_number 539
_diffrn_reflns_theta_full 25
_diffrn_reflns_theta_max 25
_diffrn_standards_decay_% 0
_diffrn_standards_interval_time 30
_diffrn_standards_number 1
_exptl_absorpt_coefficient_mu 3.161
_exptl_absorpt_correction_T_max 0.77
_exptl_absorpt_correction_T_min 0.70
_exptl_absorpt_correction_type analytical
_exptl_absorpt_process_details '(De Meulenaer & Tompa, 1965)'
_exptl_crystal_colour colourless
_exptl_crystal_density_diffrn 1.66
_exptl_crystal_density_meas 1.66
_exptl_crystal_density_method 'flotation in what'
_exptl_crystal_description prism
_exptl_crystal_F_000 500.0
_exptl_crystal_size_max 0.24
_exptl_crystal_size_mid 0.12
_exptl_crystal_size_min 0.08
_refine_diff_density_max 0.25
_refine_diff_density_min -0.54
_refine_ls_abs_structure_details 'Anomalous scattering'
_refine_ls_abs_structure_Flack 0.13(3)
_refine_ls_extinction_method none
_refine_ls_goodness_of_fit_ref 1.13
_refine_ls_hydrogen_treatment constr
_refine_ls_number_parameters 28
_refine_ls_number_reflns 499
_refine_ls_R_factor_gt 0.022
_refine_ls_shift/su_max 0.001
_refine_ls_structure_factor_coef F
_refine_ls_weighting_details 'w = 1/[\s^2^(F) + 0.0004F^2^]'
_refine_ls_weighting_scheme calc
_refine_ls_wR_factor_ref 0.030
_reflns_number_gt 499
_reflns_number_total 532
_reflns_threshold_expression I>2\s(I)
_cod_data_source_file ga1032.cif
_cod_data_source_block I
_cod_database_code 2013598
_cod_database_fobs_code 2013598

loop_
_symmetry_equiv_pos_site_id
_symmetry_equiv_pos_as_xyz
1 x,y,z
2 -x,-y,z
3 y,-x,-z
4 -y,x,-z
5 1/2+x,1/2+y,1/2+z
6 1/2-x,1/2-y,1/2+z
7 1/2+y,1/2-x,1/2-z
8 1/2-y,1/2+x,1/2-z

loop_
_atom_site_label
_atom_site_fract_x
_atom_site_fract_y
_atom_site_fract_z
_atom_site_U_iso_or_equiv
_atom_site_adp_type
_atom_site_occupancy
_atom_site_type_symbol
As1 0.5000 0.5000 0.5000 0.0323(2) Uani 1. As
C1 0.5720(3) 0.6049(3) 0.6615(5) 0.0362(8) Uani 1. C
C2 0.5416(3) 0.7143(3) 0.6605(6) 0.0481(7) Uani 1. C
C3 0.5917(3) 0.7869(3) 0.7882(6) 0.0590(10) Uani 1. C
C4 0.6709(3) 0.7494(3) 0.9142(6) 0.0600(10) Uani 1. C
C5 0.7013(3) 0.6407(4) 0.9155(6) 0.0660(10) Uani 1. C
C6 0.6516(3) 0.5675(3) 0.7883(5) 0.0522(9) Uani 1. C
I1 1.0000 0.5000 0.7500 0.0782(3) Uani 1. I
HC2 0.4839 0.7409 0.5685 0.064 Uani 1. H
HC3 0.5702 0.8662 0.7886 0.080 Uani 1. H
HC4 0.7068 0.8020 1.0060 0.074 Uani 1. H
HC5 0.7590 0.6144 1.0078 0.095 Uani 1. H
HC6 0.6733 0.4883 0.7884 0.069 Uani 1. H

loop_
_atom_site_aniso_label
_atom_site_aniso_U_11
_atom_site_aniso_U_22
_atom_site_aniso_U_33
_atom_site_aniso_U_12
_atom_site_aniso_U_13
_atom_site_aniso_U_23
_atom_site_aniso_type_symbol
As1 0.0319(3) 0.0319(3) 0.0331(4) 0.0000 0.0000 0.0000 As
C1 0.0350(10) 0.0400(10) 0.0340(10) -0.0043(9) 0.0040(10) 0.0010(10) C
C2 0.0400(10) 0.0410(10) 0.063(2) -0.0011(9) 0.0000(10) -0.0090(10) C
C3 0.051(2) 0.0520(10) 0.073(2) -0.0080(10) 0.005(2) -0.0210(10) C
C4 0.070(2) 0.0640(10) 0.047(2) -0.0250(10) 0.0010(10) -0.0090(10) C
C5 0.083(2) 0.062(2) 0.052(2) -0.0280(10) -0.025(2) 0.0110(10) C
C6 0.059(2) 0.0480(10) 0.049(2) -0.0140(10) -0.0180(10) 0.0100(10) C
I1 0.0718(4) 0.0718(4) 0.0911(7) 0.0000 0.0000 0.0000 I

loop_
_geom_angle_atom_site_label_1
_geom_angle_atom_site_label_2
_geom_angle_atom_site_label_3
_geom_angle_site_symmetry_1
_geom_angle_site_symmetry_2
_geom_angle_site_symmetry_3
_geom_angle
_geom_angle_publ_flag
C1 As1 C1 1_555 1_555 2_665 108.7(2) no
C1 As1 C1 1_555 1_555 3_566 109.90(10) no
C1 As1 C1 1_555 1_555 4_656 109.90(10) no
C1 As1 C1 2_665 1_555 3_566 109.90(10) no
C1 As1 C1 2_665 1_555 4_656 109.90(10) no
C1 As1 C1 3_566 1_555 4_656 108.7(2) no
As1 C1 C2 1_555 1_555 1_555 121.3(3) no
As1 C1 C6 1_555 1_555 1_555 118.0(3) no
C2 C1 C6 1_555 1_555 1_555 120.6(4) no
C1 C2 C3 1_555 1_555 1_555 119.5(3) no
C2 C3 C4 1_555 1_555 1_555 119.8(4) no
C3 C4 C5 1_555 1_555 1_555 120.8(5) no
C4 C5 C6 1_555 1_555 1_555 119.8(4) no
C1 C6 C5 1_555 1_555 1_555 119.5(3) no
C1 C2 HC2 1_555 1_555 1_555 120.2 no
C1 C6 HC6 1_555 1_555 1_555 120.2 no
C2 C3 HC3 1_555 1_555 1_555 120.2 no
C3 C4 HC4 1_555 1_555 1_555 119.6 no
C3 C2 HC2 1_555 1_555 1_555 120.2 no
C4 C5 HC5 1_555 1_555 1_555 120.2 no
C4 C3 HC3 1_555 1_555 1_555 120.2 no
C5 C6 HC6 1_555 1_555 1_555 120.2 no
C5 C4 HC4 1_555 1_555 1_555 119.6 no
C6 C5 HC5 1_555 1_555 1_555 120.2 no

loop_
_geom_bond_atom_site_label_1
_geom_bond_atom_site_label_2
_geom_bond_site_symmetry_1
_geom_bond_site_symmetry_2
_geom_bond_distance
_geom_bond_publ_flag
As1 C1 1_555 1_555 1.907(4) no
As1 C1 1_555 2_665 1.907(4) no
As1 C1 1_555 3_566 1.907(4) no
As1 C1 1_555 4_656 1.907(4) no
C1 C2 1_555 1_555 1.382(4) no
C1 C6 1_555 1_555 1.382(4) no
C2 C3 1_555 1_555 1.387(5) no
C3 C4 1_555 1_555 1.375(4) no
C4 C5 1_555 1_555 1.375(4) no
C5 C6 1_555 1_555 1.387(5) no
C2 HC2 1_555 1_555 1.0 no
C3 HC3 1_555 1_555 1.0 no
C4 HC4 1_555 1_555 1.0 no
C5 HC5 1_555 1_555 1.0 no
C6 HC6 1_555 1_555 1.0 no
